data_4503412
loop_
_publ_author_name
'Ca\~nadillas-Delgado, Laura'
'Fabelo, Oscar'
'Pas\'an, Jorge'
'Delgado, Fernando S.'
'D\'eniz, Mar\'iadel'
'Sep\'ulveda, Eliezer'
'Laz, Mar\'ia-Milagros'
'Julve, Miguel'
'Ruiz-P\'erez, Catalina'

_publ_section_title
;
 Crystal Engineering of Complexes of Propane-1,2,3-tricarboxylic Acid
 (H3tca) with Lanthanide(III) Cations&#x2020;
;
_journal_issue 4
_journal_name_full 'Crystal Growth &amp; Design'
_journal_page_first 1313
_journal_paper_doi 10.1021/cg7010925
_journal_volume 8
_journal_year 2008
_chemical_formula_sum 'C12 H28 La2 O21'
_chemical_formula_weight 786.16
_chemical_name_systematic
;
 ?
;
_space_group_IT_number 14
_symmetry_cell_setting monoclinic
_symmetry_Int_Tables_number 14
_symmetry_space_group_name_Hall '-P 2yn'
_symmetry_space_group_name_H-M 'P 1 21/n 1'
_atom_sites_solution_hydrogens geom
_atom_sites_solution_primary direct
_atom_sites_solution_secondary difmap
_audit_creation_method SHELXL-97
_cell_angle_alpha 90.00
_cell_angle_beta 97.466(7)
_cell_angle_gamma 90.00
_cell_formula_units_Z 4
_cell_length_a 9.5386(6)
_cell_length_b 14.0679(11)
_cell_length_c 17.0679(15)
_cell_measurement_temperature 293(2)
_cell_volume 2270.9(3)
_diffrn_ambient_temperature 293(2)
_diffrn_detector 'CCD plate'
_diffrn_detector_area_resol_mean 9
_diffrn_measured_fraction_theta_full 0.974
_diffrn_measured_fraction_theta_max 0.974
_diffrn_measurement_device '95mm CCD camera on \k-goniostat'
_diffrn_measurement_device_type KappaCCD
_diffrn_measurement_method 'CCD rotation images, thick slices'
_diffrn_radiation_monochromator 'horizonally mounted graphite crystal'
_diffrn_radiation_probe x-ray
_diffrn_radiation_source 'fine-focus sealed tube'
_diffrn_radiation_type MoK\a
_diffrn_radiation_wavelength 0.71073
_diffrn_reflns_av_R_equivalents 0.0426
_diffrn_reflns_av_sigmaI/netI 0.0627
_diffrn_reflns_limit_h_max 7
_diffrn_reflns_limit_h_min -12
_diffrn_reflns_limit_k_max 18
_diffrn_reflns_limit_k_min -16
_diffrn_reflns_limit_l_max 21
_diffrn_reflns_limit_l_min -22
_diffrn_reflns_number 12444
_diffrn_reflns_theta_full 27.50
_diffrn_reflns_theta_max 27.50
_diffrn_reflns_theta_min 6.43
_diffrn_source 'Enraf Nonius FR590'
_exptl_absorpt_coefficient_mu 3.811
_exptl_absorpt_correction_type none
_exptl_crystal_colour colourless
_exptl_crystal_density_diffrn 2.299
_exptl_crystal_density_method 'not measured'
_exptl_crystal_description prism
_exptl_crystal_F_000 1528
_exptl_crystal_size_max 0.02
_exptl_crystal_size_mid 0.02
_exptl_crystal_size_min 0.02
_refine_diff_density_max 0.854
_refine_diff_density_min -1.093
_refine_diff_density_rms 0.163
_refine_ls_extinction_method none
_refine_ls_goodness_of_fit_ref 1.025
_refine_ls_hydrogen_treatment mixed
_refine_ls_matrix_type full
_refine_ls_number_parameters 316
_refine_ls_number_reflns 5078
_refine_ls_number_restraints 0
_refine_ls_restrained_S_all 1.025
_refine_ls_R_factor_all 0.0767
_refine_ls_R_factor_gt 0.0389
_refine_ls_shift/su_max 0.001
_refine_ls_shift/su_mean 0.000
_refine_ls_structure_factor_coef Fsqd
_refine_ls_weighting_details 'calc w=1/[\s^2^(Fo^2^)+(0.0295P)^2^+4.5507P] where P=(Fo^2^+2Fc^2^)/3'
_refine_ls_weighting_scheme calc
_refine_ls_wR_factor_gt 0.0757
_refine_ls_wR_factor_ref 0.0873
_reflns_number_gt 3392
_reflns_number_total 5078
_reflns_threshold_expression >2sigma(I)
_cod_data_source_file cg7010925-file004.cif
_cod_data_source_block compound4
_cod_original_sg_symbol_H-M 'P 21/n'
_cod_database_code 4503412

loop_
_symmetry_equiv_pos_as_xyz
'x, y, z'
'-x+1/2, y+1/2, -z+1/2'
'-x, -y, -z'
'x-1/2, -y-1/2, z-1/2'

loop_
_atom_site_label
_atom_site_type_symbol
_atom_site_fract_x
_atom_site_fract_y
_atom_site_fract_z
_atom_site_U_iso_or_equiv
_atom_site_adp_type
_atom_site_occupancy
_atom_site_symmetry_multiplicity
_atom_site_calc_flag
_atom_site_refinement_flags
La1 La 0.11727(3) 0.12959(3) 0.471439(17) 0.01522(9) Uani 1 1 d .
La2 La 0.31770(3) 0.37108(3) 0.359595(17) 0.01657(10) Uani 1 1 d .
C1 C -0.1688(6) 0.1292(4) 0.5318(3) 0.0167(11) Uani 1 1 d .
C2 C -0.3196(6) 0.1365(4) 0.5484(3) 0.0175(12) Uani 1 1 d .
H2 H -0.3495 0.0746 0.5666 0.021 Uiso 1 1 calc R
C3 C -0.4099(6) 0.1611(5) 0.4695(3) 0.0202(13) Uani 1 1 d .
H3A H -0.3845 0.2242 0.4531 0.024 Uiso 1 1 calc R
H3B H -0.3883 0.1165 0.4294 0.024 Uiso 1 1 calc R
C4 C -0.5665(6) 0.1584(4) 0.4743(3) 0.0187(13) Uani 1 1 d .
C5 C -0.3369(7) 0.2105(4) 0.6112(3) 0.0231(13) Uani 1 1 d .
H5A H -0.2937 0.2692 0.5966 0.028 Uiso 1 1 calc R
H5B H -0.4371 0.2226 0.6107 0.028 Uiso 1 1 calc R
C6 C -0.2747(6) 0.1856(5) 0.6951(4) 0.0229(14) Uani 1 1 d .
C7 C 0.0004(6) 0.3462(4) 0.3597(3) 0.0214(13) Uani 1 1 d .
C8 C -0.1564(6) 0.3403(5) 0.3628(3) 0.0234(14) Uani 1 1 d .
H8A H -0.1804 0.3825 0.4040 0.028 Uiso 1 1 calc R
H8B H -0.1797 0.2761 0.3772 0.028 Uiso 1 1 calc R
C9 C -0.2476(6) 0.3666(4) 0.2850(3) 0.0193(12) Uani 1 1 d .
H9 H -0.2191 0.4294 0.2679 0.023 Uiso 1 1 calc R
C10 C -0.2241(6) 0.2934(4) 0.2216(3) 0.0214(13) Uani 1 1 d .
H10A H -0.1231 0.2852 0.2217 0.026 Uiso 1 1 calc R
H10B H -0.2622 0.2329 0.2360 0.026 Uiso 1 1 calc R
C11 C -0.2895(6) 0.3179(4) 0.1380(3) 0.0206(13) Uani 1 1 d .
C12 C -0.3991(6) 0.3709(5) 0.3007(3) 0.0219(12) Uani 1 1 d .
O1 O -0.1159(4) 0.0479(3) 0.5209(2) 0.0207(9) Uani 1 1 d .
O2 O -0.0982(4) 0.2028(3) 0.5239(2) 0.0236(10) Uani 1 1 d .
O3 O -0.6473(4) 0.2192(3) 0.4364(2) 0.0236(9) Uani 1 1 d .
O4 O -0.6184(4) 0.0929(3) 0.5111(2) 0.0245(10) Uani 1 1 d .
O5 O -0.2234(5) 0.1031(3) 0.7106(2) 0.0298(11) Uani 1 1 d .
O6 O -0.2789(5) 0.2470(3) 0.7478(2) 0.0262(10) Uani 1 1 d .
O7 O 0.0807(4) 0.2847(3) 0.3985(2) 0.0234(9) Uani 1 1 d .
O8 O 0.0500(4) 0.4091(3) 0.3204(2) 0.0266(10) Uani 1 1 d .
O9 O -0.2835(5) 0.2558(3) 0.0854(2) 0.0278(10) Uani 1 1 d .
O10 O -0.3442(5) 0.3978(3) 0.1221(2) 0.0271(10) Uani 1 1 d .
O11 O -0.4512(5) 0.4494(3) 0.3167(3) 0.0303(11) Uani 1 1 d .
O12 O -0.4704(4) 0.2952(3) 0.3033(2) 0.0246(10) Uani 1 1 d .
O1W O 0.1989(5) 0.0786(3) 0.3400(3) 0.0370(12) Uani 1 1 d .
O2W O -0.0921(5) 0.0881(3) 0.3547(3) 0.0376(12) Uani 1 1 d .
O3W O 0.5207(5) 0.3993(3) 0.4761(2) 0.0305(10) Uani 1 1 d .
O4W O 0.2873(5) 0.5529(3) 0.3397(3) 0.0297(10) Uani 1 1 d .
O5W O 0.2172(5) 0.4609(3) 0.4811(3) 0.0345(11) Uani 1 1 d .
O6W O 0.4818(6) 0.1223(4) 0.2256(3) 0.0518(15) Uani 1 1 d .
O7W O 0.4831(6) 0.1025(3) 0.0628(3) 0.0440(13) Uani 1 1 d .
O8W O 0.9254(5) 0.1235(3) 0.1207(3) 0.0381(11) Uani 1 1 d .
O9W O 0.4631(8) 0.0143(5) 0.6649(4) 0.077(2) Uani 1 1 d .

loop_
_atom_site_aniso_label
_atom_site_aniso_U_11
_atom_site_aniso_U_22
_atom_site_aniso_U_33
_atom_site_aniso_U_23
_atom_site_aniso_U_13
_atom_site_aniso_U_12
La1 0.00876(17) 0.01806(18) 0.01854(16) 0.00069(14) 0.00062(12) 0.00012(14)
La2 0.00955(17) 0.02036(19) 0.01941(17) 0.00105(15) 0.00041(13) 0.00011(15)
C1 0.010(3) 0.023(3) 0.016(2) -0.002(3) -0.004(2) 0.002(3)
C2 0.006(3) 0.026(3) 0.021(3) 0.001(3) 0.001(2) 0.004(3)
C3 0.006(3) 0.033(3) 0.021(3) 0.005(3) 0.001(2) -0.001(2)
C4 0.010(3) 0.029(3) 0.016(3) 0.000(2) -0.002(2) 0.000(2)
C5 0.019(3) 0.026(3) 0.025(3) -0.004(3) 0.003(2) 0.007(3)
C6 0.007(3) 0.034(4) 0.028(3) 0.002(3) 0.002(2) 0.005(3)
C7 0.017(3) 0.025(3) 0.021(3) 0.000(3) -0.004(2) -0.004(3)
C8 0.012(3) 0.034(4) 0.024(3) 0.001(3) 0.001(2) 0.000(3)
C9 0.011(3) 0.025(3) 0.022(3) 0.004(3) 0.002(2) 0.000(3)
C10 0.014(3) 0.030(3) 0.020(3) 0.001(3) 0.003(2) 0.006(3)
C11 0.011(3) 0.030(4) 0.021(3) 0.002(3) 0.004(2) -0.002(3)
C12 0.013(3) 0.033(3) 0.020(3) -0.001(3) 0.003(2) -0.002(3)
O1 0.015(2) 0.021(2) 0.026(2) 0.0002(17) 0.0018(18) 0.0032(17)
O2 0.018(2) 0.017(2) 0.037(3) -0.0004(18) 0.006(2) -0.0015(18)
O3 0.012(2) 0.027(2) 0.030(2) 0.0098(19) -0.0028(18) 0.0013(18)
O4 0.011(2) 0.028(2) 0.034(2) 0.0082(19) 0.0016(18) -0.0006(18)
O5 0.030(3) 0.030(2) 0.028(2) -0.0021(19) -0.002(2) 0.006(2)
O6 0.027(2) 0.027(2) 0.024(2) -0.0043(19) 0.0014(19) 0.003(2)
O7 0.011(2) 0.029(2) 0.031(2) 0.0085(19) 0.0037(18) 0.0041(18)
O8 0.019(2) 0.029(2) 0.032(2) 0.0113(19) 0.0011(19) -0.0012(19)
O9 0.028(3) 0.028(2) 0.026(2) -0.0050(19) -0.0019(19) 0.007(2)
O10 0.028(3) 0.027(2) 0.025(2) 0.0006(18) -0.0035(19) 0.012(2)
O11 0.015(2) 0.026(2) 0.052(3) -0.007(2) 0.014(2) 0.0021(19)
O12 0.015(2) 0.027(2) 0.032(2) -0.0023(19) 0.0048(19) -0.0050(19)
O1W 0.045(3) 0.038(3) 0.033(2) -0.012(2) 0.021(2) -0.007(2)
O2W 0.030(3) 0.043(3) 0.036(3) 0.004(2) -0.008(2) -0.010(2)
O3W 0.022(2) 0.034(2) 0.033(2) -0.006(2) -0.0051(19) 0.002(2)
O4W 0.026(3) 0.028(2) 0.036(2) 0.001(2) 0.004(2) 0.001(2)
O5W 0.026(3) 0.045(3) 0.033(2) -0.004(2) 0.003(2) 0.008(2)
O6W 0.061(4) 0.041(3) 0.051(3) -0.010(3) -0.003(3) -0.003(3)
O7W 0.047(3) 0.035(3) 0.053(3) -0.004(2) 0.018(3) -0.011(2)
O8W 0.032(3) 0.032(3) 0.049(3) -0.003(2) 0.003(2) 0.000(2)
O9W 0.085(5) 0.075(4) 0.070(4) -0.003(4) 0.003(4) 0.002(4)

loop_
_atom_type_symbol
_atom_type_description
_atom_type_scat_dispersion_real
_atom_type_scat_dispersion_imag
_atom_type_scat_source
C C 0.0033 0.0016 'International Tables Vol C Tables 4.2.6.8 and 6.1.1.4'
H H 0.0000 0.0000 'International Tables Vol C Tables 4.2.6.8 and 6.1.1.4'
La La -0.2871 2.4523 'International Tables Vol C Tables 4.2.6.8 and 6.1.1.4'
O O 0.0106 0.0060 'International Tables Vol C Tables 4.2.6.8 and 6.1.1.4'

loop_
_geom_angle_atom_site_label_1
_geom_angle_atom_site_label_2
_geom_angle_atom_site_label_3
_geom_angle
_geom_angle_site_symmetry_1
_geom_angle_site_symmetry_3
O1 La1 O7 153.02(12) 3_556 .
O1 La1 O2 111.92(13) 3_556 .
O7 La1 O2 76.00(13) . .
O1 La1 O1W 76.77(13) 3_556 .
O7 La1 O1W 81.28(14) . .
O2 La1 O1W 139.91(14) . .
O1 La1 O4 78.34(13) 3_556 1_655
O7 La1 O4 111.86(13) . 1_655
O2 La1 O4 142.24(13) . 1_655
O1W La1 O4 77.08(15) . 1_655
O1 La1 O10 78.47(13) 3_556 4_666
O7 La1 O10 128.02(14) . 4_666
O2 La1 O10 74.22(14) . 4_666
O1W La1 O10 143.96(15) . 4_666
O4 La1 O10 72.56(14) 1_655 4_666
O1 La1 O9 125.61(12) 3_556 4_666
O7 La1 O9 81.17(13) . 4_666
O2 La1 O9 73.76(13) . 4_666
O1W La1 O9 134.57(14) . 4_666
O4 La1 O9 71.33(14) 1_655 4_666
O10 La1 O9 50.02(13) 4_666 4_666
O1 La1 O2W 79.26(13) 3_556 .
O7 La1 O2W 77.29(13) . .
O2 La1 O2W 78.15(14) . .
O1W La1 O2W 64.78(16) . .
O4 La1 O2W 139.17(15) 1_655 .
O10 La1 O2W 134.47(14) 4_666 .
O9 La1 O2W 147.95(15) 4_666 .
O1 La1 O3 119.11(13) 3_556 1_655
O7 La1 O3 63.41(12) . 1_655
O2 La1 O3 127.99(13) . 1_655
O1W La1 O3 65.37(14) . 1_655
O4 La1 O3 48.73(12) 1_655 1_655
O10 La1 O3 105.96(13) 4_666 1_655
O9 La1 O3 69.28(13) 4_666 1_655
O2W La1 O3 119.56(13) . 1_655
O1 La1 O1 63.51(15) 3_556 .
O7 La1 O1 116.85(12) . .
O2 La1 O1 48.63(12) . .
O1W La1 O1 120.23(13) . .
O4 La1 O1 129.98(12) 1_655 .
O10 La1 O1 69.22(12) 4_666 .
O9 La1 O1 105.09(13) 4_666 .
O2W La1 O1 65.34(13) . .
O3 La1 O1 174.36(12) 1_655 .
O1 La1 C11 101.66(15) 3_556 4_666
O7 La1 C11 105.32(16) . 4_666
O2 La1 C11 73.64(14) . 4_666
O1W La1 C11 145.14(16) . 4_666
O4 La1 C11 68.65(15) 1_655 4_666
O10 La1 C11 24.96(15) 4_666 4_666
O9 La1 C11 25.13(15) 4_666 4_666
O2W La1 C11 149.91(16) . 4_666
O3 La1 C11 86.67(15) 1_655 4_666
O1 La1 C11 87.88(14) . 4_666
O1 La1 C4 98.32(14) 3_556 1_655
O7 La1 C4 88.03(14) . 1_655
O2 La1 C4 141.31(14) . 1_655
O1W La1 C4 68.79(15) . 1_655
O4 La1 C4 24.06(13) 1_655 1_655
O10 La1 C4 89.53(14) 4_666 1_655
O9 La1 C4 69.04(15) 4_666 1_655
O2W La1 C4 132.80(15) . 1_655
O3 La1 C4 24.70(13) 1_655 1_655
O1 La1 C4 153.85(13) . 1_655
C11 La1 C4 77.16(15) 4_666 1_655
O3 La2 O5 129.50(14) 1_655 4_665
O3 La2 O12 77.57(13) 1_655 1_655
O5 La2 O12 73.35(14) 4_665 1_655
O3 La2 O4W 156.20(14) 1_655 .
O5 La2 O4W 74.26(14) 4_665 .
O12 La2 O4W 116.06(14) 1_655 .
O3 La2 O6 81.36(13) 1_655 4_665
O5 La2 O6 50.67(13) 4_665 4_665
O12 La2 O6 71.53(13) 1_655 4_665
O4W La2 O6 120.69(14) . 4_665
O3 La2 O8 111.59(13) 1_655 .
O5 La2 O8 72.32(14) 4_665 .
O12 La2 O8 141.01(13) 1_655 .
O4W La2 O8 71.05(14) . .
O6 La2 O8 72.65(14) 4_665 .
O3 La2 O3W 72.37(13) 1_655 .
O5 La2 O3W 137.63(14) 4_665 .
O12 La2 O3W 78.91(13) 1_655 .
O4W La2 O3W 90.51(14) . .
O6 La2 O3W 143.95(14) 4_665 .
O8 La2 O3W 139.99(14) . .
O3 La2 O11 116.11(13) 1_655 1_655
O5 La2 O11 71.98(14) 4_665 1_655
O12 La2 O11 49.39(13) 1_655 1_655
O4W La2 O11 68.68(14) . 1_655
O6 La2 O11 106.86(14) 4_665 1_655
O8 La2 O11 131.67(13) . 1_655
O3W La2 O11 65.65(14) . 1_655
O3 La2 O5W 91.92(14) 1_655 .
O5 La2 O5W 132.38(14) 4_665 .
O12 La2 O5W 148.32(13) 1_655 .
O4W La2 O5W 66.12(14) . .
O6 La2 O5W 137.00(14) 4_665 .
O8 La2 O5W 70.65(13) . .
O3W La2 O5W 69.42(14) . .
O11 La2 O5W 114.05(14) 1_655 .
O3 La2 O7 63.29(12) 1_655 .
O5 La2 O7 106.35(13) 4_665 .
O12 La2 O7 128.44(13) 1_655 .
O4W La2 O7 112.95(13) . .
O6 La2 O7 70.62(13) 4_665 .
O8 La2 O7 48.57(12) . .
O3W La2 O7 115.98(13) . .
O11 La2 O7 177.43(13) 1_655 .
O5W La2 O7 68.52(14) . .
O3 La2 C6 105.72(16) 1_655 4_665
O5 La2 C6 25.57(15) 4_665 4_665
O12 La2 C6 71.60(15) 1_655 4_665
O4W La2 C6 97.37(16) . 4_665
O6 La2 C6 25.14(14) 4_665 4_665
O8 La2 C6 69.45(15) . 4_665
O3W La2 C6 149.99(15) . 4_665
O11 La2 C6 90.33(15) 1_655 4_665
O5W La2 C6 139.95(15) . 4_665
O7 La2 C6 87.48(14) . 4_665
O3 La2 C12 96.32(16) 1_655 1_655
O5 La2 C12 72.21(15) 4_665 1_655
O12 La2 C12 24.79(15) 1_655 1_655
O4W La2 C12 92.70(16) . 1_655
O6 La2 C12 90.13(15) 4_665 1_655
O8 La2 C12 143.83(14) . 1_655
O3W La2 C12 69.25(15) . 1_655
O11 La2 C12 24.67(15) 1_655 1_655
O5W La2 C12 132.87(15) . 1_655
O7 La2 C12 153.22(15) . 1_655
C6 La2 C12 81.45(15) 4_665 1_655
O2 C1 O1 119.9(5) . .
O2 C1 C2 120.2(5) . .
O1 C1 C2 119.7(5) . .
O2 C1 La1 56.2(3) . .
O1 C1 La1 64.0(3) . .
C2 C1 La1 170.3(4) . .
C1 C2 C5 112.0(5) . .
C1 C2 C3 106.9(4) . .
C5 C2 C3 111.3(5) . .
C4 C3 C2 113.1(4) . .
O4 C4 O3 119.8(5) . .
O4 C4 C3 120.3(5) . .
O3 C4 C3 119.7(5) . .
O4 C4 La1 56.9(3) . 1_455
O3 C4 La1 63.0(3) . 1_455
C3 C4 La1 172.6(4) . 1_455
C6 C5 C2 116.3(5) . .
O6 C6 O5 121.8(5) . .
O6 C6 C5 118.3(5) . .
O5 C6 C5 119.9(5) . .
O6 C6 La2 62.3(3) . 4_566
O5 C6 La2 59.7(3) . 4_566
C5 C6 La2 174.2(4) . 4_566
O8 C7 O7 121.1(6) . .
O8 C7 C8 120.6(5) . .
O7 C7 C8 118.3(5) . .
O8 C7 La2 57.9(3) . .
O7 C7 La2 63.3(3) . .
C8 C7 La2 176.0(4) . .
C7 C8 C9 114.2(5) . .
C12 C9 C10 112.7(5) . .
C12 C9 C8 107.7(5) . .
C10 C9 C8 109.4(5) . .
C11 C10 C9 115.5(5) . .
O10 C11 O9 121.6(5) . .
O10 C11 C10 121.0(5) . .
O9 C11 C10 117.4(5) . .
O10 C11 La1 60.3(3) . 4_565
O9 C11 La1 61.6(3) . 4_565
C10 C11 La1 173.3(4) . 4_565
O11 C12 O12 120.1(5) . .
O11 C12 C9 119.4(5) . .
O12 C12 C9 120.3(6) . .
O11 C12 La2 61.8(3) . 1_455
O12 C12 La2 58.6(3) . 1_455
C9 C12 La2 170.5(4) . 1_455
C1 O1 La1 152.2(4) . 3_556
C1 O1 La1 91.2(3) . .
La1 O1 La1 116.49(15) 3_556 .
C1 O2 La1 99.9(3) . .
C4 O3 La2 150.5(4) . 1_455
C4 O3 La1 92.3(3) . 1_455
La2 O3 La1 117.04(15) 1_455 1_455
C4 O4 La1 99.1(3) . 1_455
C6 O5 La2 94.8(3) . 4_566
C6 O6 La2 92.6(4) . 4_566
C7 O7 La1 151.3(4) . .
C7 O7 La2 91.9(3) . .
La1 O7 La2 116.20(15) . .
C7 O8 La2 98.3(4) . .
C11 O9 La1 93.2(3) . 4_565
C11 O10 La1 94.8(3) . 4_565
C12 O11 La2 93.5(3) . 1_455
C12 O12 La2 96.6(4) . 1_455

loop_
_geom_bond_atom_site_label_1
_geom_bond_atom_site_label_2
_geom_bond_distance
_geom_bond_site_symmetry_2
La1 O1 2.501(4) 3_556
La1 O7 2.514(4) .
La1 O2 2.562(4) .
La1 O1W 2.571(4) .
La1 O4 2.576(4) 1_655
La1 O10 2.579(4) 4_666
La1 O9 2.608(4) 4_666
La1 O2W 2.696(4) .
La1 O3 2.709(4) 1_655
La1 O1 2.732(4) .
La1 C11 2.960(6) 4_666
La1 C4 3.037(6) 1_655
La2 O3 2.506(4) 1_655
La2 O5 2.547(4) 4_665
La2 O12 2.580(4) 1_655
La2 O4W 2.591(4) .
La2 O6 2.606(4) 4_665
La2 O8 2.610(4) .
La2 O3W 2.619(4) .
La2 O11 2.651(4) 1_655
La2 O5W 2.709(4) .
La2 O7 2.724(4) .
La2 C6 2.941(6) 4_665
La2 C12 3.002(6) 1_655
C1 O2 1.252(7) .
C1 O1 1.273(7) .
C1 C2 1.506(7) .
C2 C5 1.518(8) .
C2 C3 1.541(7) .
C3 C4 1.507(7) .
C4 O4 1.254(7) .
C4 O3 1.270(7) .
C4 La1 3.037(6) 1_455
C5 C6 1.518(8) .
C6 O6 1.251(7) .
C6 O5 1.274(7) .
C6 La2 2.941(6) 4_566
C7 O8 1.241(7) .
C7 O7 1.281(7) .
C7 C8 1.506(8) .
C8 C9 1.535(8) .
C9 C12 1.505(8) .
C9 C10 1.530(8) .
C10 C11 1.521(7) .
C11 O10 1.253(7) .
C11 O9 1.259(7) .
C11 La1 2.960(6) 4_565
C12 O11 1.256(7) .
C12 O12 1.267(7) .
C12 La2 3.002(6) 1_455
O1 La1 2.501(4) 3_556
O3 La2 2.506(4) 1_455
O3 La1 2.709(4) 1_455
O4 La1 2.576(4) 1_455
O5 La2 2.547(4) 4_566
O6 La2 2.606(4) 4_566
O9 La1 2.608(4) 4_565
O10 La1 2.579(4) 4_565
O11 La2 2.651(4) 1_455
O12 La2 2.580(4) 1_455
